data_7135636
loop_
_publ_author_name
'Tsukii, Shota'
'Haga, Nagito'
'Takano, Rina'
'Ishida, Takayuki'

_publ_section_title
;
 Backbone-integrated triplet radicals in linear 2p-3d-4f heterometallic
 chains and magnetic hysteresis.
;
_journal_issue 28
_journal_name_full 'Chemical communications (Cambridge, England)'
_journal_page_first 7343
_journal_page_last 7347
_journal_paper_doi 10.1039/d6cc01045h
_journal_volume 62
_journal_year 2026
_chemical_formula_moiety 'C55 H47 Co F36 N4 O14 Tb'
_chemical_formula_sum 'C55 H47 Co F36 N4 O14 Tb'
_chemical_formula_weight 1889.81
_chemical_name_systematic TbCo5TFPBN
_space_group_crystal_system monoclinic
_space_group_IT_number 15
_space_group_name_Hall '-C 2yc'
_space_group_name_H-M_alt 'C 1 2/c 1'
_atom_sites_solution_hydrogens geom
_atom_sites_solution_primary dual
_audit_creation_date 2025-09-19
_audit_creation_method
;
Olex2 1.5-ac5-018
(compiled 2021.09.08 svn.r13c46975 for Rigaku Oxford Diffraction, GUI svn.r6396)
;
_audit_update_record
;
2025-12-05 deposited with the CCDC.	2026-03-16 downloaded from the CCDC.
;
_cell_angle_alpha 90
_cell_angle_beta 96.161(2)
_cell_angle_gamma 90
_cell_formula_units_Z 4
_cell_length_a 32.3702(6)
_cell_length_b 11.4328(2)
_cell_length_c 20.2986(4)
_cell_measurement_reflns_used 25237
_cell_measurement_temperature 100.00(14)
_cell_measurement_theta_max 32.1820
_cell_measurement_theta_min 2.1220
_cell_volume 7468.8(2)
_computing_cell_refinement 'CrysAlisPro 1.171.43.105a (Rigaku OD, 2024)'
_computing_data_collection 'CrysAlisPro system (CCD 42.72a 64-bit (release 07-10-2022))'
_computing_data_reduction 'CrysAlisPro 1.171.43.105a (Rigaku OD, 2024)'
_computing_molecular_graphics 'Olex2 1.5-ac5-018 (Dolomanov et al., 2009)'
_computing_publication_material 'Olex2 1.5-ac5-018 (Dolomanov et al., 2009)'
_computing_structure_refinement 'SHELXL 2014/7 (Sheldrick, 2015)'
_computing_structure_solution 'SHELXT 2014/5 (Sheldrick, 2014)'
_diffrn_ambient_environment N~2~
_diffrn_ambient_temperature 100.00(14)
_diffrn_detector 'Hybrid Pixel Array Detector'
_diffrn_detector_area_resol_mean 10.0000
_diffrn_detector_type HyPix
_diffrn_measured_fraction_theta_full 0.999
_diffrn_measured_fraction_theta_max 0.842
_diffrn_measurement_details
;
List of Runs (angles in degrees, time in seconds):

  # Type    Start    End  Width  t~exp~   \w     \q     \k     \f   Frames
#--------------------------------------------------------------------------
  1  \w    -65.00 -27.00   0.50    4.00    --    4.52 -64.00-170.00   76
  2  \w     -1.00  32.00   0.50    4.00    --    4.52 -99.00-180.00   66
  3  \w     -8.00  19.00   0.50    4.00    --    4.52 -64.00-170.00   54
  4  \w    -71.00   6.00   0.50    4.00    --   -5.30 -57.00  30.00  154
  5  \w    -44.00   3.00   0.50    4.00    --    4.52   0.00-150.00   94
  6  \w      1.00  75.00   0.50    4.00    --    4.52  38.00-120.00  148
  7  \w     -4.00  73.00   0.50    4.00    --    4.52  64.00 -34.00  154
;
_diffrn_measurement_device 'four-circle diffractometer'
_diffrn_measurement_device_type 'XtaLAB Synergy R, DW system, HyPix'
_diffrn_measurement_method '\w scans'
_diffrn_orient_matrix_type 'CrysAlisPro convention (1999,Acta A55,543-557)'
_diffrn_orient_matrix_UB_11 -0.0216533000
_diffrn_orient_matrix_UB_12 -0.0110540000
_diffrn_orient_matrix_UB_13 -0.0056048000
_diffrn_orient_matrix_UB_21 -0.0018668000
_diffrn_orient_matrix_UB_22 0.0426103000
_diffrn_orient_matrix_UB_23 -0.0255412000
_diffrn_orient_matrix_UB_31 0.0036594000
_diffrn_orient_matrix_UB_32 -0.0437198000
_diffrn_orient_matrix_UB_33 -0.0234832000
_diffrn_radiation_monochromator mirror
_diffrn_radiation_probe x-ray
_diffrn_radiation_type 'Mo K\a'
_diffrn_radiation_wavelength 0.71073
_diffrn_reflns_av_R_equivalents 0.0363
_diffrn_reflns_av_unetI/netI 0.0279
_diffrn_reflns_Laue_measured_fraction_full 0.999
_diffrn_reflns_Laue_measured_fraction_max 0.842
_diffrn_reflns_limit_h_max 46
_diffrn_reflns_limit_h_min -43
_diffrn_reflns_limit_k_max 14
_diffrn_reflns_limit_k_min -16
_diffrn_reflns_limit_l_max 28
_diffrn_reflns_limit_l_min -28
_diffrn_reflns_number 53423
_diffrn_reflns_point_group_measured_fraction_full 0.999
_diffrn_reflns_point_group_measured_fraction_max 0.842
_diffrn_reflns_theta_full 25.242
_diffrn_reflns_theta_max 32.004
_diffrn_reflns_theta_min 2.111
_diffrn_source 'Rotating-anode X-ray tube'
_diffrn_source_type 'Rigaku (Mo) X-ray Source'
_exptl_absorpt_coefficient_mu 1.310
_exptl_absorpt_correction_T_max 1.00000
_exptl_absorpt_correction_T_min 0.76425
_exptl_absorpt_correction_type multi-scan
_exptl_absorpt_process_details
;
CrysAlisPro 1.171.43.105a (Rigaku Oxford Diffraction, 2024)
Empirical absorption correction using spherical harmonics,
implemented in SCALE3 ABSPACK scaling algorithm.
;
_exptl_crystal_colour 'clear dark brown'
_exptl_crystal_density_diffrn 1.681
_exptl_crystal_description block
_exptl_crystal_F_000 3732
_exptl_crystal_preparation 'Magnetic properties'
_exptl_crystal_recrystallization_method 'Re-crystallisation from solvent: heptane-dichloromethane'
_exptl_crystal_size_max 0.266
_exptl_crystal_size_mid 0.16
_exptl_crystal_size_min 0.127
_refine_diff_density_max 0.685
_refine_diff_density_min -0.742
_refine_diff_density_rms 0.079
_refine_ls_extinction_method none
_refine_ls_goodness_of_fit_ref 1.066
_refine_ls_hydrogen_treatment constr
_refine_ls_matrix_type full
_refine_ls_number_parameters 593
_refine_ls_number_reflns 10917
_refine_ls_number_restraints 84
_refine_ls_restrained_S_all 1.084
_refine_ls_R_factor_all 0.0479
_refine_ls_R_factor_gt 0.0338
_refine_ls_shift/su_max 0.001
_refine_ls_shift/su_mean 0.000
_refine_ls_structure_factor_coef Fsqd
_refine_ls_weighting_details 'w=1/[\s^2^(Fo^2^)+(0.0227P)^2^+15.1922P] where P=(Fo^2^+2Fc^2^)/3'
_refine_ls_weighting_scheme calc
_refine_ls_wR_factor_gt 0.0660
_refine_ls_wR_factor_ref 0.0697
_reflns_Friedel_coverage 0.000
_reflns_number_gt 8612
_reflns_number_total 10917
_reflns_threshold_expression 'I > 2\s(I)'
_cod_data_source_file d6cc01045h2.cif
_cod_data_source_block 20250502_tbcomtfmpbn
_cod_depositor_comments 'Adding full bibliography for 7135632--7135638.cif.'
_cod_database_code 7135636
_shelx_shelxl_version_number 2014/7
_chemical_oxdiff_formula 'C55 H47 Co F36 N4 O14 Tb'
_shelx_space_group_comment
;
The symmetry employed for this shelxl refinement is uniquely defined
by the following loop, which should always be used as a source of
symmetry information in preference to the above space-group names.
They are only intended as comments.
;
_shelx_estimated_absorpt_t_max 0.851
_shelx_estimated_absorpt_t_min 0.722
_olex2_refinement_description
;
1. Fixed Uiso
 At 1.2 times of:
  All C(H) groups
 At 1.5 times of:
  All C(H,H,H) groups
2. Rigid bond restraints
 F16, F17, F18, F16A, F17A, F18A, C24, C24, C24, C24, C24, C24
 with sigma for 1-2 distances of 0.01 and sigma for 1-3 distances of 0.01
3. Uiso/Uaniso restraints and constraints
F16 \\sim F17 \\sim F18 \\sim F16A \\sim F17A \\sim F18A: within 2A with sigma
of 0.02 and sigma for terminal atoms of 0.04 within 2A
4. Rigid body (RIGU) restrains
 F16, F17, F18, F16A, F17A, F18A, C24, C24, C24, C24, C24, C24
 with sigma for 1-2 distances of 0.002 and sigma for 1-3 distances of 0.002
5. Others
 Sof(F13A)=Sof(F14A)=Sof(F15A)=1-FVAR(1)
 Sof(F13)=Sof(F14)=Sof(F15)=FVAR(1)
 Sof(F1A)=Sof(F2A)=Sof(F3A)=1-FVAR(2)
 Sof(F1)=Sof(F2)=Sof(F3)=FVAR(2)
 Sof(F16A)=Sof(F17A)=Sof(F18A)=1-FVAR(3)
 Sof(F16)=Sof(F17)=Sof(F18)=FVAR(3)
6.a Aromatic/amide H refined with riding coordinates:
 C2(H2), C4(H4), C6(H6), C18(H18), C23(H23), C26(H26)
6.b Idealised Me refined as rotating group:
 C9(H9A,H9B,H9C), C10(H10A,H10B,H10C), C11(H11A,H11B,H11C), C13(H13A,H13B,
 H13C), C14(H14A,H14B,H14C), C15(H15A,H15B,H15C)
;
_olex2_submission_special_instructions 'No special instructions were received'
_oxdiff_exptl_absorpt_empirical_details
;
Empirical correction (ABSPACK) includes:
- Absorption correction using spherical harmonics
- Frame scaling
;
_oxdiff_exptl_absorpt_empirical_full_max 1.473
_oxdiff_exptl_absorpt_empirical_full_min 0.793

loop_
_space_group_symop_operation_xyz
'x, y, z'
'-x, y, -z+1/2'
'x+1/2, y+1/2, z'
'-x+1/2, y+1/2, -z+1/2'
'-x, -y, -z'
'x, -y, z-1/2'
'-x+1/2, -y+1/2, -z'
'x+1/2, -y+1/2, z-1/2'

loop_
_atom_site_label
_atom_site_type_symbol
_atom_site_fract_x
_atom_site_fract_y
_atom_site_fract_z
_atom_site_U_iso_or_equiv
_atom_site_adp_type
_atom_site_occupancy
_atom_site_site_symmetry_order
_atom_site_calc_flag
_atom_site_refinement_flags_posn
_atom_site_refinement_flags_adp
_atom_site_refinement_flags_occupancy
_atom_site_disorder_assembly
_atom_site_disorder_group
Tb1 Tb 0.5000 0.25326(2) 0.2500 0.01846(4) Uani 1 2 d S T P . .
Co1 Co 0.7500 0.2500 0.5000 0.01353(6) Uani 1 2 d S . P . .
F4 F 0.53526(7) 0.0262(3) 0.04855(12) 0.0991(9) Uani 1 1 d . . . . .
F5 F 0.57598(10) 0.1726(2) 0.05736(12) 0.1009(9) Uani 1 1 d . . . . .
F6 F 0.59954(7) 0.0027(2) 0.08102(12) 0.0883(8) Uani 1 1 d . . . . .
F10 F 0.43384(6) 0.55353(15) 0.37669(7) 0.0491(4) Uani 1 1 d . . . . .
F11 F 0.40391(5) 0.59458(17) 0.28034(8) 0.0515(4) Uani 1 1 d . . . . .
F12 F 0.45052(6) 0.70847(13) 0.32707(9) 0.0508(4) Uani 1 1 d . . . . .
F1 F 0.6422(4) 0.3102(14) 0.1637(5) 0.060(3) Uani 0.64(4) 1 d . . P A 1
F2 F 0.6689(4) 0.1368(8) 0.1641(5) 0.060(2) Uani 0.64(4) 1 d . . P A 1
F3 F 0.7054(3) 0.2803(13) 0.1957(6) 0.059(2) Uani 0.64(4) 1 d . . P A 1
F7 F 0.53650(6) -0.15138(16) 0.32474(13) 0.0792(7) Uani 1 1 d . . . B 1
F8 F 0.59743(7) -0.16254(16) 0.29412(14) 0.0886(8) Uani 1 1 d . . . C 1
F9 F 0.58610(6) -0.04973(14) 0.37422(11) 0.0714(7) Uani 1 1 d . . . D 1
F13 F 0.8308(3) 0.0963(6) 0.3449(4) 0.0382(15) Uani 0.71(5) 1 d . . P E 1
F14 F 0.8273(3) 0.2460(7) 0.2815(3) 0.0384(14) Uani 0.71(5) 1 d . . P E 1
F15 F 0.8650(3) 0.2497(12) 0.3749(8) 0.038(2) Uani 0.71(5) 1 d . . P E 1
F16 F 0.67322(5) 0.49298(18) 0.33995(14) 0.0549(7) Uani 0.929(4) 1 d . U P F 1
F17 F 0.72635(7) 0.5330(2) 0.28982(10) 0.0532(6) Uani 0.929(4) 1 d . U P F 1
F18 F 0.72227(9) 0.59917(14) 0.38589(10) 0.0586(7) Uani 0.929(4) 1 d . U P F 1
F1A F 0.6958(11) 0.322(3) 0.1970(10) 0.079(6) Uani 0.36(4) 1 d . . P A 2
F2A F 0.6345(4) 0.265(2) 0.1567(6) 0.044(3) Uani 0.36(4) 1 d . . P A 2
F3A F 0.6823(9) 0.146(2) 0.1689(9) 0.077(6) Uani 0.36(4) 1 d . . P A 2
F13A F 0.8243(10) 0.112(3) 0.329(2) 0.067(7) Uani 0.29(5) 1 d . . P E 2
F14A F 0.8352(10) 0.284(5) 0.2924(16) 0.072(9) Uani 0.29(5) 1 d . . P E 2
F15A F 0.8638(8) 0.237(3) 0.3858(15) 0.035(4) Uani 0.29(5) 1 d . . P E 2
F16A F 0.6942(8) 0.5750(18) 0.3928(10) 0.032(3) Uani 0.071(4) 1 d . U P F 2
F17A F 0.6823(8) 0.476(2) 0.3052(13) 0.035(3) Uani 0.071(4) 1 d . U P F 2
F18A F 0.7328(7) 0.580(2) 0.3219(13) 0.037(3) Uani 0.071(4) 1 d . U P F 2
O1 O 0.55049(4) 0.32910(13) 0.33168(7) 0.0232(3) Uani 1 1 d . . . . .
O2 O 0.70999(4) 0.10848(12) 0.47878(6) 0.0176(3) Uani 1 1 d . . . . .
O3 O 0.53706(5) 0.18271(15) 0.16531(9) 0.0348(4) Uani 1 1 d . . . . .
O4 O 0.53890(5) 0.09287(14) 0.29265(9) 0.0355(4) Uani 1 1 d . . . . .
O5 O 0.46803(4) 0.41687(12) 0.29220(6) 0.0180(3) Uani 1 1 d . . . . .
O6 O 0.71998(4) 0.36149(12) 0.43081(6) 0.0176(3) Uani 1 1 d . . . . .
O7 O 0.78719(4) 0.20216(12) 0.43099(6) 0.0187(3) Uani 1 1 d . . . . .
N1 N 0.58014(5) 0.30358(14) 0.37667(8) 0.0184(3) Uani 1 1 d . . . . .
N2 N 0.70407(5) 0.06466(14) 0.41946(8) 0.0169(3) Uani 1 1 d . . . . .
C1 C 0.61567(5) 0.25074(17) 0.35513(9) 0.0170(3) Uani 1 1 d . . . . .
C2 C 0.62315(6) 0.26624(16) 0.28902(9) 0.0197(4) Uani 1 1 d . . . . .
H2 H 0.6046 0.3114 0.2598 0.024 Uiso 1 1 calc R U . . .
C3 C 0.65766(6) 0.21541(18) 0.26688(9) 0.0206(4) Uani 1 1 d . . . . .
C4 C 0.68523(6) 0.14703(17) 0.30826(9) 0.0193(4) Uani 1 1 d . . . . .
H4 H 0.7090 0.1129 0.2924 0.023 Uiso 1 1 calc R U . . .
C5 C 0.67681(6) 0.13033(16) 0.37341(9) 0.0157(3) Uani 1 1 d . . . . .
C6 C 0.64276(6) 0.18296(16) 0.39754(9) 0.0168(3) Uani 1 1 d . . . . .
H6 H 0.6380 0.1729 0.4425 0.020 Uiso 1 1 calc R U . . .
C7 C 0.66799(7) 0.2366(2) 0.19726(10) 0.0308(5) Uani 1 1 d . . . . .
C8 C 0.57479(6) 0.34152(19) 0.44683(10) 0.0235(4) Uani 1 1 d . . . . .
C9 C 0.53929(8) 0.4304(3) 0.44243(12) 0.0401(6) Uani 1 1 d . . . . .
H9A H 0.5459 0.4959 0.4142 0.060 Uiso 1 1 calc R U . . .
H9B H 0.5357 0.4594 0.4869 0.060 Uiso 1 1 calc R U . . .
H9C H 0.5135 0.3927 0.4233 0.060 Uiso 1 1 calc R U . . .
C10 C 0.56252(7) 0.2339(2) 0.48531(12) 0.0353(5) Uani 1 1 d . . . . .
H10A H 0.5388 0.1949 0.4603 0.053 Uiso 1 1 calc R U . . .
H10B H 0.5548 0.2584 0.5286 0.053 Uiso 1 1 calc R U . . .
H10C H 0.5861 0.1797 0.4916 0.053 Uiso 1 1 calc R U . . .
C11 C 0.61476(7) 0.4001(2) 0.47747(11) 0.0273(4) Uani 1 1 d . . . . .
H11A H 0.6370 0.3417 0.4838 0.041 Uiso 1 1 calc R U . . .
H11B H 0.6102 0.4340 0.5204 0.041 Uiso 1 1 calc R U . . .
H11C H 0.6227 0.4619 0.4479 0.041 Uiso 1 1 calc R U . . .
C12 C 0.71437(7) -0.06379(17) 0.41417(10) 0.0231(4) Uani 1 1 d . . . . .
C13 C 0.70600(8) -0.1067(2) 0.34320(11) 0.0332(5) Uani 1 1 d . . . . .
H13A H 0.6770 -0.0907 0.3266 0.050 Uiso 1 1 calc R U . . .
H13B H 0.7112 -0.1910 0.3417 0.050 Uiso 1 1 calc R U . . .
H13C H 0.7244 -0.0659 0.3155 0.050 Uiso 1 1 calc R U . . .
C14 C 0.68691(8) -0.1272(2) 0.45914(13) 0.0358(5) Uani 1 1 d . . . . .
H14A H 0.6930 -0.0985 0.5046 0.054 Uiso 1 1 calc R U . . .
H14B H 0.6924 -0.2114 0.4579 0.054 Uiso 1 1 calc R U . . .
H14C H 0.6576 -0.1124 0.4438 0.054 Uiso 1 1 calc R U . . .
C15 C 0.76042(7) -0.0786(2) 0.43901(12) 0.0311(5) Uani 1 1 d . . . . .
H15A H 0.7774 -0.0367 0.4095 0.047 Uiso 1 1 calc R U . . .
H15B H 0.7676 -0.1618 0.4395 0.047 Uiso 1 1 calc R U . . .
H15C H 0.7657 -0.0467 0.4839 0.047 Uiso 1 1 calc R U . . .
C16 C 0.56729(11) 0.0733(3) 0.08517(18) 0.0610(10) Uani 1 1 d . . . . .
C17 C 0.55660(8) 0.0903(2) 0.15651(15) 0.0417(6) Uani 1 1 d . . . . .
C18 C 0.56834(9) 0.0037(2) 0.20272(17) 0.0493(8) Uani 1 1 d . . . . .
H18 H 0.5836 -0.0621 0.1900 0.059 Uiso 1 1 calc R U . . .
C19 C 0.55815(8) 0.0117(2) 0.26707(16) 0.0413(7) Uani 1 1 d . . . . .
C20 C 0.56981(9) -0.0895(2) 0.31571(19) 0.0561(9) Uani 1 1 d . . . . .
C21 C 0.44011(7) 0.5969(2) 0.31822(11) 0.0275(4) Uani 1 1 d . . . . .
C22 C 0.47194(6) 0.52465(17) 0.28500(9) 0.0183(4) Uani 1 1 d . . . . .
C23 C 0.5000 0.5846(3) 0.2500 0.0230(6) Uani 1 2 d S T P . .
H23 H 0.5000 0.6677 0.2500 0.028 Uiso 1 2 calc R U P . .
C24 C 0.71372(7) 0.50626(19) 0.34820(11) 0.0257(4) Uani 1 1 d . U . . .
C25 C 0.73570(6) 0.39848(17) 0.38103(9) 0.0188(4) Uani 1 1 d . . . . .
C26 C 0.77001(7) 0.35493(19) 0.35286(10) 0.0243(4) Uani 1 1 d . . . . .
H26 H 0.7783 0.3914 0.3143 0.029 Uiso 1 1 calc R U . . .
C27 C 0.79249(6) 0.25919(18) 0.37986(9) 0.0199(4) Uani 1 1 d . . . . .
C28 C 0.82915(7) 0.2144(2) 0.34474(10) 0.0255(4) Uani 1 1 d . . . . .

loop_
_atom_site_aniso_label
_atom_site_aniso_U_11
_atom_site_aniso_U_22
_atom_site_aniso_U_33
_atom_site_aniso_U_23
_atom_site_aniso_U_13
_atom_site_aniso_U_12
Tb1 0.01494(6) 0.01642(6) 0.02312(6) 0.000 -0.00206(4) 0.000
Co1 0.01383(14) 0.01531(15) 0.01135(14) 0.00048(13) 0.00088(11) 0.00386(14)
F4 0.0572(13) 0.148(2) 0.0885(16) -0.0783(17) -0.0098(12) 0.0056(14)
F5 0.154(3) 0.0920(19) 0.0669(15) -0.0316(13) 0.0568(16) 0.0027(18)
F6 0.0564(13) 0.1156(19) 0.0928(16) -0.0616(15) 0.0080(11) 0.0259(13)
F10 0.0686(11) 0.0507(9) 0.0338(8) 0.0061(7) 0.0325(8) 0.0207(8)
F11 0.0250(7) 0.0728(12) 0.0570(10) -0.0108(9) 0.0063(7) 0.0210(8)
F12 0.0587(11) 0.0276(7) 0.0719(11) -0.0116(7) 0.0348(9) 0.0045(7)
F1 0.066(5) 0.086(6) 0.030(3) 0.031(3) 0.018(3) 0.037(4)
F2 0.097(5) 0.064(3) 0.0235(18) -0.016(2) 0.020(3) -0.016(4)
F3 0.048(3) 0.097(6) 0.0336(19) 0.009(3) 0.0164(16) -0.026(3)
F7 0.0595(12) 0.0364(10) 0.132(2) 0.0269(11) -0.0332(13) -0.0154(8)
F8 0.0720(14) 0.0379(10) 0.147(2) -0.0106(12) -0.0296(14) 0.0327(10)
F9 0.0745(13) 0.0289(8) 0.0988(15) 0.0049(9) -0.0454(12) 0.0036(8)
F13 0.044(3) 0.027(2) 0.049(2) 0.000(2) 0.0274(19) 0.0078(16)
F14 0.037(2) 0.062(3) 0.0184(15) 0.0090(15) 0.0123(14) 0.0193(16)
F15 0.0197(17) 0.059(3) 0.036(5) -0.015(3) 0.007(2) -0.0030(18)
F16 0.0249(8) 0.0484(11) 0.0890(17) 0.0376(12) -0.0052(9) 0.0083(7)
F17 0.0678(13) 0.0574(13) 0.0368(10) 0.0304(9) 0.0166(9) 0.0301(10)
F18 0.0950(19) 0.0200(8) 0.0545(11) 0.0016(7) -0.0211(11) 0.0096(9)
F1A 0.099(15) 0.101(13) 0.040(4) 0.010(7) 0.024(7) -0.062(10)
F2A 0.035(3) 0.079(8) 0.017(2) 0.012(4) -0.002(2) 0.014(5)
F3A 0.110(12) 0.092(10) 0.033(5) 0.018(6) 0.035(6) 0.071(9)
F13A 0.044(8) 0.079(13) 0.085(14) -0.063(9) 0.035(10) -0.014(8)
F14A 0.044(8) 0.14(2) 0.035(8) 0.043(11) 0.025(6) 0.036(11)
F15A 0.010(4) 0.074(9) 0.020(5) 0.003(4) 0.002(3) 0.012(5)
F16A 0.041(6) 0.023(6) 0.031(5) 0.015(4) 0.000(4) 0.011(4)
F17A 0.035(5) 0.029(7) 0.039(5) 0.009(5) -0.011(4) 0.003(4)
F18A 0.040(6) 0.032(5) 0.040(6) 0.012(4) 0.003(5) -0.002(4)
O1 0.0177(7) 0.0262(7) 0.0234(7) 0.0003(6) -0.0079(5) 0.0050(5)
O2 0.0187(6) 0.0198(6) 0.0137(6) -0.0031(5) -0.0007(5) 0.0013(5)
O3 0.0322(9) 0.0299(9) 0.0427(10) -0.0151(7) 0.0059(7) 0.0002(7)
O4 0.0275(8) 0.0211(8) 0.0552(11) 0.0009(7) -0.0085(8) 0.0041(6)
O5 0.0154(6) 0.0202(7) 0.0185(6) 0.0019(5) 0.0019(5) 0.0007(5)
O6 0.0170(6) 0.0192(6) 0.0160(6) 0.0012(5) -0.0006(5) 0.0033(5)
O7 0.0203(7) 0.0216(7) 0.0146(6) 0.0008(5) 0.0035(5) 0.0047(5)
N1 0.0158(7) 0.0208(8) 0.0178(7) 0.0018(6) -0.0020(6) 0.0034(6)
N2 0.0184(7) 0.0163(7) 0.0153(7) -0.0020(6) -0.0018(6) 0.0032(6)
C1 0.0151(7) 0.0170(8) 0.0183(8) -0.0009(7) -0.0011(6) -0.0003(7)
C2 0.0206(9) 0.0189(9) 0.0187(8) 0.0020(7) -0.0018(7) 0.0000(7)
C3 0.0237(10) 0.0231(9) 0.0151(8) 0.0006(7) 0.0018(7) -0.0007(7)
C4 0.0182(9) 0.0202(9) 0.0194(9) -0.0019(7) 0.0023(7) 0.0012(7)
C5 0.0164(8) 0.0136(8) 0.0163(8) -0.0010(6) -0.0014(7) 0.0005(6)
C6 0.0186(9) 0.0171(9) 0.0144(8) -0.0011(6) 0.0000(7) 0.0005(7)
C7 0.0298(11) 0.0442(14) 0.0191(9) 0.0060(9) 0.0051(8) 0.0057(10)
C8 0.0184(9) 0.0335(11) 0.0184(9) -0.0011(8) 0.0011(7) 0.0063(8)
C9 0.0322(13) 0.0603(17) 0.0273(11) -0.0061(11) 0.0007(9) 0.0262(12)
C10 0.0276(11) 0.0515(16) 0.0275(11) 0.0068(10) 0.0060(9) -0.0040(11)
C11 0.0258(11) 0.0325(11) 0.0230(10) -0.0075(8) -0.0001(8) 0.0040(9)
C12 0.0304(11) 0.0154(9) 0.0227(9) -0.0024(7) -0.0010(8) 0.0082(8)
C13 0.0477(14) 0.0221(10) 0.0269(11) -0.0090(8) -0.0088(10) 0.0098(10)
C14 0.0446(14) 0.0205(11) 0.0431(14) 0.0036(9) 0.0082(11) 0.0027(10)
C15 0.0307(12) 0.0267(11) 0.0338(12) -0.0059(9) -0.0066(9) 0.0142(9)
C16 0.0515(18) 0.065(2) 0.067(2) -0.0438(18) 0.0079(16) 0.0055(16)
C17 0.0288(12) 0.0371(14) 0.0587(17) -0.0268(12) 0.0023(11) -0.0020(10)
C18 0.0354(14) 0.0304(13) 0.079(2) -0.0247(14) -0.0062(14) 0.0065(11)
C19 0.0249(11) 0.0179(10) 0.0762(19) -0.0048(11) -0.0177(12) 0.0000(8)
C20 0.0397(15) 0.0201(12) 0.100(3) -0.0006(14) -0.0296(16) 0.0018(10)
C21 0.0283(11) 0.0267(11) 0.0292(11) 0.0017(8) 0.0117(9) 0.0068(8)
C22 0.0174(9) 0.0222(9) 0.0153(8) -0.0006(7) 0.0010(7) 0.0044(7)
C23 0.0253(14) 0.0189(13) 0.0257(14) 0.000 0.0070(11) 0.000
C24 0.0276(10) 0.0224(9) 0.0262(10) 0.0086(7) -0.0019(8) 0.0031(8)
C25 0.0181(9) 0.0188(9) 0.0180(9) 0.0027(7) -0.0042(7) 0.0004(7)
C26 0.0241(10) 0.0309(11) 0.0181(9) 0.0070(8) 0.0035(7) 0.0028(8)
C27 0.0160(8) 0.0276(10) 0.0158(8) -0.0031(8) 0.0016(6) 0.0016(8)
C28 0.0208(10) 0.0387(12) 0.0174(9) 0.0016(8) 0.0042(7) 0.0040(8)

loop_
_atom_type_symbol
_atom_type_description
_atom_type_scat_dispersion_real
_atom_type_scat_dispersion_imag
_atom_type_scat_source
C C 0.0033 0.0016 'International Tables Vol C Tables 4.2.6.8 and 6.1.1.4'
H H 0.0000 0.0000 'International Tables Vol C Tables 4.2.6.8 and 6.1.1.4'
Co Co 0.3494 0.9721 'International Tables Vol C Tables 4.2.6.8 and 6.1.1.4'
F F 0.0171 0.0103 'International Tables Vol C Tables 4.2.6.8 and 6.1.1.4'
N N 0.0061 0.0033 'International Tables Vol C Tables 4.2.6.8 and 6.1.1.4'
O O 0.0106 0.0060 'International Tables Vol C Tables 4.2.6.8 and 6.1.1.4'
Tb Tb -0.1723 4.1537 'International Tables Vol C Tables 4.2.6.8 and 6.1.1.4'

loop_
_exptl_crystal_face_index_h
_exptl_crystal_face_index_k
_exptl_crystal_face_index_l
_exptl_crystal_face_perp_dist
-14 14 -10 0.1444
-15 15 9 0.1360
8 -7 24 0.0724
14 -14 -12 0.0158
20 -10 -20 0.0189
31 11 8 0.1148
-41 2 14 0.1302
-10 -2 -27 0.0696
0 7 26 0.1219
-9 -14 13 0.0487
16 1 -28 0.0316
1 16 0 0.0996
8 -14 -15 0.0171
-25 -12 -11 0.0577
30 11 8 0.0946
44 4 -6 0.0839
-15 11 20 0.1136
27 4 20 0.0926
-7 -15 10 0.0300

loop_
_geom_angle_atom_site_label_1
_geom_angle_atom_site_label_2
_geom_angle_atom_site_label_3
_geom_angle
_geom_angle_site_symmetry_1
_geom_angle_site_symmetry_3
_geom_angle_publ_flag
O1 Tb1 O1 136.97(7) . 2_655 ?
O3 Tb1 O1 105.72(5) . . ?
O3 Tb1 O1 88.95(6) 2_655 . ?
O3 Tb1 O1 88.94(6) . 2_655 ?
O3 Tb1 O1 105.72(5) 2_655 2_655 ?
O3 Tb1 O3 139.72(9) . 2_655 ?
O3 Tb1 O5 145.48(5) 2_655 2_655 ?
O3 Tb1 O5 74.07(5) 2_655 . ?
O3 Tb1 O5 74.07(5) . 2_655 ?
O3 Tb1 O5 145.48(5) . . ?
O4 Tb1 O1 148.40(5) 2_655 . ?
O4 Tb1 O1 73.96(5) . . ?
O4 Tb1 O1 148.40(5) . 2_655 ?
O4 Tb1 O1 73.95(5) 2_655 2_655 ?
O4 Tb1 O3 72.76(7) 2_655 2_655 ?
O4 Tb1 O3 75.88(6) . 2_655 ?
O4 Tb1 O3 72.77(7) . . ?
O4 Tb1 O3 75.88(6) 2_655 . ?
O4 Tb1 O4 76.65(8) 2_655 . ?
O4 Tb1 O5 137.07(6) 2_655 2_655 ?
O4 Tb1 O5 121.33(5) 2_655 . ?
O4 Tb1 O5 137.07(6) . . ?
O4 Tb1 O5 121.33(5) . 2_655 ?
O5 Tb1 O1 75.53(5) 2_655 2_655 ?
O5 Tb1 O1 70.40(5) 2_655 . ?
O5 Tb1 O1 75.53(5) . . ?
O5 Tb1 O1 70.40(5) . 2_655 ?
O5 Tb1 O5 74.12(6) 2_655 . ?
O2 Co1 O2 180.00(6) 7_656 . ?
O6 Co1 O2 95.85(5) 7_656 7_656 ?
O6 Co1 O2 84.15(5) . 7_656 ?
O6 Co1 O2 84.15(5) 7_656 . ?
O6 Co1 O2 95.85(5) . . ?
O6 Co1 O6 180.0 . 7_656 ?
O7 Co1 O2 87.14(5) 7_656 . ?
O7 Co1 O2 87.15(5) . 7_656 ?
O7 Co1 O2 92.86(5) 7_656 7_656 ?
O7 Co1 O2 92.85(5) . . ?
O7 Co1 O6 88.13(5) 7_656 7_656 ?
O7 Co1 O6 88.13(5) . . ?
O7 Co1 O6 91.87(5) . 7_656 ?
O7 Co1 O6 91.87(5) 7_656 . ?
O7 Co1 O7 180.0 . 7_656 ?
N1 O1 Tb1 145.31(12) . . ?
N2 O2 Co1 121.10(11) . . ?
C17 O3 Tb1 134.46(19) . . ?
C19 O4 Tb1 134.07(18) . . ?
C22 O5 Tb1 133.64(13) . . ?
C25 O6 Co1 123.76(12) . . ?
C27 O7 Co1 125.37(13) . . ?
O1 N1 C1 116.66(16) . . ?
O1 N1 C8 116.79(15) . . ?
C1 N1 C8 126.38(15) . . ?
O2 N2 C5 115.05(14) . . ?
O2 N2 C12 115.38(14) . . ?
C5 N2 C12 126.12(15) . . ?
C2 C1 N1 118.29(16) . . ?
C6 C1 N1 121.73(17) . . ?
C6 C1 C2 119.97(17) . . ?
C1 C2 H2 120.4 . . ?
C3 C2 C1 119.29(17) . . ?
C3 C2 H2 120.4 . . ?
C2 C3 C4 121.88(18) . . ?
C2 C3 C7 120.51(18) . . ?
C4 C3 C7 117.55(19) . . ?
C3 C4 H4 121.0 . . ?
C5 C4 C3 118.07(18) . . ?
C5 C4 H4 121.0 . . ?
C4 C5 N2 121.60(17) . . ?
C6 C5 N2 117.03(16) . . ?
C6 C5 C4 121.25(17) . . ?
C1 C6 H6 120.3 . . ?
C5 C6 C1 119.49(17) . . ?
C5 C6 H6 120.3 . . ?
F1 C7 F2 109.5(7) . . ?
F1 C7 C3 113.2(4) . . ?
F2 C7 C3 110.9(5) . . ?
F3 C7 F1 106.2(6) . . ?
F3 C7 F2 104.0(6) . . ?
F3 C7 C3 112.5(5) . . ?
F1A C7 F2A 109.0(10) . . ?
F1A C7 C3 109.9(9) . . ?
F2A C7 C3 111.9(7) . . ?
F3A C7 F1A 108.3(10) . . ?
F3A C7 F2A 103.1(9) . . ?
F3A C7 C3 114.4(9) . . ?
N1 C8 C9 107.21(16) . . ?
N1 C8 C10 108.12(17) . . ?
N1 C8 C11 109.30(17) . . ?
C9 C8 C10 109.2(2) . . ?
C11 C8 C9 109.33(19) . . ?
C11 C8 C10 113.49(18) . . ?
C8 C9 H9A 109.5 . . ?
C8 C9 H9B 109.5 . . ?
C8 C9 H9C 109.5 . . ?
H9A C9 H9B 109.5 . . ?
H9A C9 H9C 109.5 . . ?
H9B C9 H9C 109.5 . . ?
C8 C10 H10A 109.5 . . ?
C8 C10 H10B 109.5 . . ?
C8 C10 H10C 109.5 . . ?
H10A C10 H10B 109.5 . . ?
H10A C10 H10C 109.5 . . ?
H10B C10 H10C 109.5 . . ?
C8 C11 H11A 109.5 . . ?
C8 C11 H11B 109.5 . . ?
C8 C11 H11C 109.5 . . ?
H11A C11 H11B 109.5 . . ?
H11A C11 H11C 109.5 . . ?
H11B C11 H11C 109.5 . . ?
N2 C12 C13 111.26(16) . . ?
N2 C12 C14 105.77(17) . . ?
N2 C12 C15 107.35(17) . . ?
C13 C12 C14 111.0(2) . . ?
C13 C12 C15 110.20(19) . . ?
C14 C12 C15 111.11(19) . . ?
C12 C13 H13A 109.5 . . ?
C12 C13 H13B 109.5 . . ?
C12 C13 H13C 109.5 . . ?
H13A C13 H13B 109.5 . . ?
H13A C13 H13C 109.5 . . ?
H13B C13 H13C 109.5 . . ?
C12 C14 H14A 109.5 . . ?
C12 C14 H14B 109.5 . . ?
C12 C14 H14C 109.5 . . ?
H14A C14 H14B 109.5 . . ?
H14A C14 H14C 109.5 . . ?
H14B C14 H14C 109.5 . . ?
C12 C15 H15A 109.5 . . ?
C12 C15 H15B 109.5 . . ?
C12 C15 H15C 109.5 . . ?
H15A C15 H15B 109.5 . . ?
H15A C15 H15C 109.5 . . ?
H15B C15 H15C 109.5 . . ?
F4 C16 F6 106.9(2) . . ?
F4 C16 C17 109.8(3) . . ?
F5 C16 F4 107.6(4) . . ?
F5 C16 F6 107.0(3) . . ?
F5 C16 C17 112.1(2) . . ?
F6 C16 C17 113.2(3) . . ?
O3 C17 C16 114.1(3) . . ?
O3 C17 C18 127.6(3) . . ?
C18 C17 C16 118.3(3) . . ?
C17 C18 H18 119.5 . . ?
C19 C18 C17 121.0(2) . . ?
C19 C18 H18 119.5 . . ?
O4 C19 C18 128.0(2) . . ?
O4 C19 C20 112.7(3) . . ?
C18 C19 C20 119.2(3) . . ?
F7 C20 F8 107.3(2) . . ?
F7 C20 F9 108.2(3) . . ?
F7 C20 C19 110.1(2) . . ?
F8 C20 C19 112.8(3) . . ?
F9 C20 F8 107.0(2) . . ?
F9 C20 C19 111.3(2) . . ?
F10 C21 F11 107.5(2) . . ?
F10 C21 F12 107.48(19) . . ?
F10 C21 C22 111.59(17) . . ?
F11 C21 C22 109.08(18) . . ?
F12 C21 F11 107.02(19) . . ?
F12 C21 C22 113.88(19) . . ?
O5 C22 C21 113.50(18) . . ?
O5 C22 C23 128.7(2) . . ?
C23 C22 C21 117.74(19) . . ?
C22 C23 C22 121.0(3) . 2_655 ?
C22 C23 H23 119.5 2_655 . ?
C22 C23 H23 119.5 . . ?
F16 C24 F17 108.1(2) . . ?
F16 C24 F18 108.1(2) . . ?
F16 C24 C25 111.82(18) . . ?
F17 C24 C25 113.47(19) . . ?
F18 C24 F17 105.4(2) . . ?
F18 C24 C25 109.57(17) . . ?
F16A C24 C25 112.9(7) . . ?
F17A C24 F16A 101.8(15) . . ?
F17A C24 C25 111.7(10) . . ?
F18A C24 F16A 100.4(15) . . ?
F18A C24 F17A 106.5(15) . . ?
F18A C24 C25 121.3(11) . . ?
O6 C25 C24 114.26(18) . . ?
O6 C25 C26 128.36(18) . . ?
C26 C25 C24 117.38(18) . . ?
C25 C26 H26 119.2 . . ?
C27 C26 C25 121.63(18) . . ?
C27 C26 H26 119.2 . . ?
O7 C27 C26 128.48(18) . . ?
O7 C27 C28 113.08(17) . . ?
C26 C27 C28 118.44(18) . . ?
F13 C28 C27 111.3(4) . . ?
F14 C28 F13 105.8(4) . . ?
F14 C28 C27 113.6(4) . . ?
F15 C28 F13 105.9(7) . . ?
F15 C28 F14 108.1(7) . . ?
F15 C28 C27 111.6(6) . . ?
F13A C28 F14A 112.5(13) . . ?
F13A C28 F15A 115(3) . . ?
F13A C28 C27 111.0(11) . . ?
F14A C28 C27 110.5(13) . . ?
F15A C28 F14A 101(2) . . ?
F15A C28 C27 106.3(12) . . ?

loop_
_geom_bond_atom_site_label_1
_geom_bond_atom_site_label_2
_geom_bond_distance
_geom_bond_site_symmetry_2
_geom_bond_publ_flag
Tb1 O1 2.3644(13) . ?
Tb1 O1 2.3645(13) 2_655 ?
Tb1 O3 2.3427(17) . ?
Tb1 O3 2.3427(17) 2_655 ?
Tb1 O4 2.3374(15) . ?
Tb1 O4 2.3374(15) 2_655 ?
Tb1 O5 2.3439(14) 2_655 ?
Tb1 O5 2.3440(13) . ?
Co1 O2 2.0882(13) . ?
Co1 O2 2.0882(13) 7_656 ?
Co1 O6 2.0613(12) . ?
Co1 O6 2.0613(12) 7_656 ?
Co1 O7 2.0181(13) 7_656 ?
Co1 O7 2.0180(13) . ?
F4 C16 1.324(4) . ?
F5 C16 1.312(5) . ?
F6 C16 1.330(4) . ?
F10 C21 1.322(3) . ?
F11 C21 1.331(3) . ?
F12 C21 1.327(3) . ?
F1 C7 1.321(8) . ?
F2 C7 1.327(9) . ?
F3 C7 1.315(11) . ?
F7 C20 1.319(4) . ?
F8 C20 1.332(4) . ?
F9 C20 1.327(4) . ?
F13 C28 1.350(7) . ?
F14 C28 1.329(7) . ?
F15 C28 1.316(10) . ?
F16 C24 1.313(3) . ?
F17 C24 1.330(3) . ?
F18 C24 1.321(3) . ?
F1A C7 1.33(2) . ?
F2A C7 1.330(13) . ?
F3A C7 1.297(16) . ?
F13A C28 1.22(3) . ?
F14A C28 1.36(3) . ?
F15A C28 1.35(2) . ?
F16A C24 1.40(2) . ?
F17A C24 1.31(2) . ?
F18A C24 1.20(2) . ?
O1 N1 1.285(2) . ?
O2 N2 1.2992(19) . ?
O3 C17 1.254(3) . ?
O4 C19 1.260(3) . ?
O5 C22 1.249(2) . ?
O6 C25 1.253(2) . ?
O7 C27 1.253(2) . ?
N1 C1 1.410(2) . ?
N1 C8 1.516(3) . ?
N2 C5 1.428(2) . ?
N2 C12 1.512(2) . ?
C1 C2 1.400(3) . ?
C1 C6 1.396(2) . ?
C2 H2 0.9500 . ?
C2 C3 1.377(3) . ?
C3 C4 1.397(3) . ?
C3 C7 1.506(3) . ?
C4 H4 0.9500 . ?
C4 C5 1.392(3) . ?
C5 C6 1.390(3) . ?
C6 H6 0.9500 . ?
C8 C9 1.529(3) . ?
C8 C10 1.532(3) . ?
C8 C11 1.528(3) . ?
C9 H9A 0.9800 . ?
C9 H9B 0.9800 . ?
C9 H9C 0.9800 . ?
C10 H10A 0.9800 . ?
C10 H10B 0.9800 . ?
C10 H10C 0.9800 . ?
C11 H11A 0.9800 . ?
C11 H11B 0.9800 . ?
C11 H11C 0.9800 . ?
C12 C13 1.518(3) . ?
C12 C14 1.524(3) . ?
C12 C15 1.531(3) . ?
C13 H13A 0.9800 . ?
C13 H13B 0.9800 . ?
C13 H13C 0.9800 . ?
C14 H14A 0.9800 . ?
C14 H14B 0.9800 . ?
C14 H14C 0.9800 . ?
C15 H15A 0.9800 . ?
C15 H15B 0.9800 . ?
C15 H15C 0.9800 . ?
C16 C17 1.537(4) . ?
C17 C18 1.389(4) . ?
C18 H18 0.9500 . ?
C18 C19 1.384(4) . ?
C19 C20 1.541(4) . ?
C21 C22 1.532(3) . ?
C22 C23 1.392(2) . ?
C23 C22 1.392(2) 2_655 ?
C23 H23 0.9500 . ?
C24 C25 1.538(3) . ?
C25 C26 1.395(3) . ?
C26 H26 0.9500 . ?
C26 C27 1.394(3) . ?
C27 C28 1.536(3) . ?

loop_
_geom_torsion_atom_site_label_1
_geom_torsion_atom_site_label_2
_geom_torsion_atom_site_label_3
_geom_torsion_atom_site_label_4
_geom_torsion
_geom_torsion_site_symmetry_1
_geom_torsion_site_symmetry_2
_geom_torsion_site_symmetry_3
_geom_torsion_site_symmetry_4
_geom_torsion_publ_flag
Tb1 O1 N1 C1 64.6(3) . . . . ?
Tb1 O1 N1 C8 -119.9(2) . . . . ?
Tb1 O3 C17 C16 166.57(18) . . . . ?
Tb1 O3 C17 C18 -12.0(4) . . . . ?
Tb1 O4 C19 C18 12.5(4) . . . . ?
Tb1 O4 C19 C20 -165.79(16) . . . . ?
Tb1 O5 C22 C21 173.97(12) . . . . ?
Tb1 O5 C22 C23 -4.0(3) . . . . ?
Co1 O2 N2 C5 -77.71(17) . . . . ?
Co1 O2 N2 C12 121.92(15) . . . . ?
Co1 O6 C25 C24 -162.89(12) . . . . ?
Co1 O6 C25 C26 16.7(3) . . . . ?
Co1 O7 C27 C26 -11.6(3) . . . . ?
Co1 O7 C27 C28 167.91(13) . . . . ?
F4 C16 C17 O3 -83.9(4) . . . . ?
F4 C16 C17 C18 94.8(3) . . . . ?
F5 C16 C17 O3 35.6(4) . . . . ?
F5 C16 C17 C18 -145.7(3) . . . . ?
F6 C16 C17 O3 156.8(3) . . . . ?
F6 C16 C17 C18 -24.5(4) . . . . ?
F10 C21 C22 O5 40.4(3) . . . . ?
F10 C21 C22 C23 -141.38(18) . . . . ?
F11 C21 C22 O5 -78.2(2) . . . . ?
F11 C21 C22 C23 100.0(2) . . . . ?
F12 C21 C22 O5 162.30(19) . . . . ?
F12 C21 C22 C23 -19.5(3) . . . . ?
F16 C24 C25 O6 -47.2(3) . . . . ?
F16 C24 C25 C26 133.2(2) . . . . ?
F17 C24 C25 O6 -169.8(2) . . . . ?
F17 C24 C25 C26 10.5(3) . . . . ?
F18 C24 C25 O6 72.7(3) . . . . ?
F18 C24 C25 C26 -107.0(2) . . . . ?
F16A C24 C25 O6 27.8(12) . . . . ?
F16A C24 C25 C26 -151.9(12) . . . . ?
F17A C24 C25 O6 -86.2(14) . . . . ?
F17A C24 C25 C26 94.1(14) . . . . ?
F18A C24 C25 O6 146.9(16) . . . . ?
F18A C24 C25 C26 -32.8(16) . . . . ?
O1 N1 C1 C2 22.0(3) . . . . ?
O1 N1 C1 C6 -157.05(17) . . . . ?
O1 N1 C8 C9 -14.7(3) . . . . ?
O1 N1 C8 C10 102.92(19) . . . . ?
O1 N1 C8 C11 -133.10(18) . . . . ?
O2 N2 C5 C4 138.89(18) . . . . ?
O2 N2 C5 C6 -37.3(2) . . . . ?
O2 N2 C12 C13 179.43(18) . . . . ?
O2 N2 C12 C14 58.8(2) . . . . ?
O2 N2 C12 C15 -59.9(2) . . . . ?
O3 C17 C18 C19 1.1(4) . . . . ?
O4 C19 C20 F7 73.7(3) . . . . ?
O4 C19 C20 F8 -166.5(2) . . . . ?
O4 C19 C20 F9 -46.2(3) . . . . ?
O5 C22 C23 C22 2.07(15) . . . 2_655 ?
O6 C25 C26 C27 -1.0(3) . . . . ?
O7 C27 C28 F13 40.1(5) . . . . ?
O7 C27 C28 F14 159.4(4) . . . . ?
O7 C27 C28 F15 -78.1(8) . . . . ?
O7 C27 C28 F13A 59(3) . . . . ?
O7 C27 C28 F14A -176(3) . . . . ?
O7 C27 C28 F15A -67.1(15) . . . . ?
N1 C1 C2 C3 -179.98(18) . . . . ?
N1 C1 C6 C5 178.40(17) . . . . ?
N2 C5 C6 C1 178.35(16) . . . . ?
C1 N1 C8 C9 160.3(2) . . . . ?
C1 N1 C8 C10 -82.1(2) . . . . ?
C1 N1 C8 C11 41.9(3) . . . . ?
C1 C2 C3 C4 1.0(3) . . . . ?
C1 C2 C3 C7 -176.19(19) . . . . ?
C2 C1 C6 C5 -0.6(3) . . . . ?
C2 C3 C4 C5 0.4(3) . . . . ?
C2 C3 C7 F1 2.8(10) . . . . ?
C2 C3 C7 F2 -120.7(6) . . . . ?
C2 C3 C7 F3 123.2(7) . . . . ?
C2 C3 C7 F1A 96.5(19) . . . . ?
C2 C3 C7 F2A -24.8(11) . . . . ?
C2 C3 C7 F3A -141.4(16) . . . . ?
C3 C4 C5 N2 -178.05(17) . . . . ?
C3 C4 C5 C6 -2.0(3) . . . . ?
C4 C3 C7 F1 -174.5(10) . . . . ?
C4 C3 C7 F2 61.9(6) . . . . ?
C4 C3 C7 F3 -54.1(7) . . . . ?
C4 C3 C7 F1A -80.8(19) . . . . ?
C4 C3 C7 F2A 157.9(11) . . . . ?
C4 C3 C7 F3A 41.2(16) . . . . ?
C4 C5 C6 C1 2.1(3) . . . . ?
C5 N2 C12 C13 21.6(3) . . . . ?
C5 N2 C12 C14 -99.1(2) . . . . ?
C5 N2 C12 C15 142.22(19) . . . . ?
C6 C1 C2 C3 -0.9(3) . . . . ?
C7 C3 C4 C5 177.72(19) . . . . ?
C8 N1 C1 C2 -153.01(19) . . . . ?
C8 N1 C1 C6 27.9(3) . . . . ?
C12 N2 C5 C4 -63.2(3) . . . . ?
C12 N2 C5 C6 120.6(2) . . . . ?
C16 C17 C18 C19 -177.4(3) . . . . ?
C17 C18 C19 O4 -1.4(4) . . . . ?
C17 C18 C19 C20 176.8(2) . . . . ?
C18 C19 C20 F7 -104.8(3) . . . . ?
C18 C19 C20 F8 15.0(3) . . . . ?
C18 C19 C20 F9 135.3(3) . . . . ?
C21 C22 C23 C22 -175.85(18) . . . 2_655 ?
C24 C25 C26 C27 178.62(19) . . . . ?
C25 C26 C27 O7 -2.2(3) . . . . ?
C25 C26 C27 C28 178.29(19) . . . . ?
C26 C27 C28 F13 -140.4(5) . . . . ?
C26 C27 C28 F14 -21.1(5) . . . . ?
C26 C27 C28 F15 101.5(8) . . . . ?
C26 C27 C28 F13A -122(3) . . . . ?
C26 C27 C28 F14A 4(3) . . . . ?
C26 C27 C28 F15A 112.4(15) . . . . ?

loop_
_exptl_oxdiff_crystal_face_indexfrac_h
_exptl_oxdiff_crystal_face_indexfrac_k
_exptl_oxdiff_crystal_face_indexfrac_l
_exptl_oxdiff_crystal_face_x
_exptl_oxdiff_crystal_face_y
_exptl_oxdiff_crystal_face_z
-14.2563 13.9221 -10.2917 0.2125 0.8827 -0.4192
-14.5753 14.5637 9.0989 0.1036 0.4154 -0.9037
7.8398 -7.3419 24.3276 -0.2250 -0.9488 -0.2216
14.0695 -14.1049 -11.5537 -0.0840 -0.3322 0.9395
19.5572 -10.0618 -19.8966 -0.2007 0.0429 0.9787
30.8815 10.5493 7.5200 -0.8274 0.1998 -0.5248
-41.4845 2.1917 13.9980 0.7956 -0.1867 -0.5763
-10.0521 -1.7837 -26.8982 0.3881 0.6298 0.6729
0.4322 6.8295 25.7403 -0.2291 -0.3672 -0.9015
-8.6402 -14.2805 12.6304 0.2742 -0.9150 0.2961
16.3585 1.2467 -27.5719 -0.2135 0.7268 0.6528
1.3196 16.1112 0.0471 -0.2069 0.6828 -0.7007
7.6406 -13.6416 -14.8958 0.0688 -0.2151 0.9742
-24.7913 -11.5409 -10.8068 0.7250 -0.1695 0.6676
29.5427 10.7804 8.4139 -0.8060 0.1893 -0.5608
44.0234 3.9741 -5.6198 -0.9657 0.2307 0.1193
-14.6426 10.7855 20.0526 0.0854 -0.0253 -0.9960
27.1678 3.6770 20.0929 -0.7415 -0.4072 -0.5332
-7.2146 -14.8888 10.4178 0.2624 -0.8870 0.3799
